data_4022657
loop_
_publ_author_name
'Jonathan A. L. Miles'
'Lisa Mitchell'
'Jonathan M. Percy'
'Kuldip Singh'
'E. Uneyama'

_publ_section_title
;
 Total Syntheses of Conformationally Locked Difluorinated
 Pentopyranose Analogues and a Pentopyranosyl Phosphate Mimetic
;
_journal_name_full 'Journal of Organic Chemistry'
_journal_page_first 1575
_journal_page_last 1587
_journal_paper_doi 10.1021/jo0620258
_journal_volume 72
_journal_year 2007
_chemical_formula_sum 'C18 H22 F2 O5'
_chemical_formula_weight 356.36
_chemical_name_systematic
; 
 ? 
;
_space_group_IT_number 2
_symmetry_cell_setting triclinic
_symmetry_space_group_name_Hall '-P 1'
_symmetry_space_group_name_H-M 'P -1'
_atom_sites_solution_hydrogens geom
_atom_sites_solution_primary direct
_atom_sites_solution_secondary difmap
_audit_creation_method SHELXL-97
_cell_angle_alpha 98.732(5)
_cell_angle_beta 102.590(5)
_cell_angle_gamma 100.713(5)
_cell_formula_units_Z 2
_cell_length_a 7.240(2)
_cell_length_b 9.607(3)
_cell_length_c 13.226(4)
_cell_measurement_reflns_used 848
_cell_measurement_temperature 150(2)
_cell_measurement_theta_max 27.170
_cell_measurement_theta_min 2.203
_cell_volume 864.2(4)
_computing_cell_refinement 'Bruker SMART'
_computing_data_collection 'Bruker SMART'
_computing_data_reduction 'Bruker SHELXTL'
_computing_molecular_graphics 'Bruker SHELXTL'
_computing_publication_material 'Bruker SHELXTL'
_computing_structure_refinement 'SHELXL-97 (Sheldrick, 1997)'
_computing_structure_solution 'SHELXS-97 (Sheldrick, 1990)'
_diffrn_ambient_temperature 150(2)
_diffrn_measured_fraction_theta_full 0.991
_diffrn_measured_fraction_theta_max 0.991
_diffrn_measurement_device_type 'CCD area detector'
_diffrn_measurement_method 'phi and omega scans'
_diffrn_radiation_monochromator graphite
_diffrn_radiation_source 'fine-focus sealed tube'
_diffrn_radiation_type MoK\a
_diffrn_radiation_wavelength 0.71073
_diffrn_reflns_av_R_equivalents 0.0485
_diffrn_reflns_av_sigmaI/netI 0.0499
_diffrn_reflns_limit_h_max 8
_diffrn_reflns_limit_h_min -8
_diffrn_reflns_limit_k_max 11
_diffrn_reflns_limit_k_min -11
_diffrn_reflns_limit_l_max 15
_diffrn_reflns_limit_l_min -15
_diffrn_reflns_number 6306
_diffrn_reflns_theta_full 25.00
_diffrn_reflns_theta_max 25.00
_diffrn_reflns_theta_min 2.20
_exptl_absorpt_coefficient_mu 0.113
_exptl_absorpt_correction_type none
_exptl_crystal_colour colourless
_exptl_crystal_density_diffrn 1.370
_exptl_crystal_density_method 'not measured'
_exptl_crystal_description block
_exptl_crystal_F_000 376
_exptl_crystal_size_max 0.35
_exptl_crystal_size_mid 0.24
_exptl_crystal_size_min 0.20
_refine_diff_density_max 0.285
_refine_diff_density_min -0.210
_refine_diff_density_rms 0.046
_refine_ls_extinction_method none
_refine_ls_goodness_of_fit_ref 1.018
_refine_ls_hydrogen_treatment constr
_refine_ls_matrix_type full
_refine_ls_number_parameters 228
_refine_ls_number_reflns 3024
_refine_ls_number_restraints 0
_refine_ls_restrained_S_all 1.018
_refine_ls_R_factor_all 0.0554
_refine_ls_R_factor_gt 0.0455
_refine_ls_shift/su_max 0.000
_refine_ls_shift/su_mean 0.000
_refine_ls_structure_factor_coef Fsqd
_refine_ls_weighting_details 'calc w=1/[\s^2^(Fo^2^)+(0.0631P)^2^+0.1692P] where P=(Fo^2^+2Fc^2^)/3'
_refine_ls_weighting_scheme calc
_refine_ls_wR_factor_gt 0.1179
_refine_ls_wR_factor_ref 0.1240
_reflns_number_gt 2500
_reflns_number_total 3024
_reflns_threshold_expression >2sigma(I)
_cod_data_source_file jo0620258si20060930_121925.cif
_cod_data_source_block 32
_cod_depositor_comments
;
The following automatic conversions were performed:
'_symmetry_cell_setting' value 'Triclinic' changed to 'triclinic'
according to '/home/saulius/struct/CIF-dictionaries/cif_core.dic'
dictionary named 'cif_core.dic' version 2.4.1 from 2010-06-29.

Automatic conversion script
Id: cif_fix_enum 1527 2010-12-29 10:47:43Z saulius 

The following automatic conversions were performed:

'_refine_ls_hydrogen_treatment' value 'constrained' was replaced with
the value 'constr' as specified in the replacement file
'src/cod-tools/trunk/data/replacement-values/replacement_values.lst'.

Automatic conversion script
Id: cif_fix_values 5376 2017-05-30 11:51:03Z andrius 
;
_cod_database_code 4022657

loop_
_symmetry_equiv_pos_as_xyz
'x, y, z'
'-x, -y, -z'

loop_
_atom_site_label
_atom_site_type_symbol
_atom_site_fract_x
_atom_site_fract_y
_atom_site_fract_z
_atom_site_U_iso_or_equiv
_atom_site_adp_type
_atom_site_occupancy
_atom_site_symmetry_multiplicity
_atom_site_calc_flag
_atom_site_refinement_flags
F1 F 0.38775(16) 0.09866(11) 0.02983(8) 0.0349(3) Uani 1 1 d .
F2 F 0.27044(15) 0.27865(11) 0.08827(8) 0.0336(3) Uani 1 1 d .
O1 O 0.61066(18) 0.40454(12) 0.24056(9) 0.0276(3) Uani 1 1 d .
O2 O 0.61232(19) 0.37166(14) 0.06628(10) 0.0335(3) Uani 1 1 d .
O3 O 0.14720(18) 0.06643(13) 0.17852(10) 0.0307(3) Uani 1 1 d .
O4 O 0.38996(19) 0.15672(13) 0.39013(10) 0.0306(3) Uani 1 1 d .
O5 O 0.2731(2) 0.32547(16) 0.47750(11) 0.0436(4) Uani 1 1 d .
C1 C 0.6072(3) 0.30060(19) 0.15001(13) 0.0253(4) Uani 1 1 d .
C2 C 0.4040(3) 0.20003(18) 0.11803(13) 0.0250(4) Uani 1 1 d .
C3 C 0.3488(2) 0.12599(18) 0.20458(14) 0.0236(4) Uani 1 1 d .
H3 H 0.4213 0.0481 0.2148 0.028 Uiso 1 1 calc R
C4 C 0.3995(3) 0.23750(18) 0.30668(13) 0.0251(4) Uani 1 1 d .
H4 H 0.2981 0.2958 0.3029 0.030 Uiso 1 1 calc R
C5 C 0.5991(3) 0.34087(19) 0.33155(14) 0.0283(4) Uani 1 1 d .
H5 H 0.6040 0.4207 0.3909 0.034 Uiso 1 1 calc R
C6 C 0.7745(3) 0.2776(2) 0.36520(15) 0.0334(5) Uani 1 1 d .
H6A H 0.7604 0.2304 0.4255 0.040 Uiso 1 1 calc R
H6B H 0.8927 0.3570 0.3897 0.040 Uiso 1 1 calc R
C7 C 0.8000(3) 0.1679(2) 0.27658(15) 0.0317(4) Uani 1 1 d .
H7A H 0.7026 0.0762 0.2658 0.038 Uiso 1 1 calc R
H7B H 0.9309 0.1477 0.2964 0.038 Uiso 1 1 calc R
C8 C 0.7754(3) 0.2252(2) 0.17356(14) 0.0302(4) Uani 1 1 d .
H8A H 0.8974 0.2941 0.1766 0.036 Uiso 1 1 calc R
H8B H 0.7557 0.1432 0.1141 0.036 Uiso 1 1 calc R
C9 C 0.7723(3) 0.4904(3) 0.07970(18) 0.0520(6) Uani 1 1 d .
H9A H 0.7925 0.5549 0.1480 0.078 Uiso 1 1 calc R
H9B H 0.7447 0.5436 0.0226 0.078 Uiso 1 1 calc R
H9C H 0.8897 0.4542 0.0777 0.078 Uiso 1 1 calc R
C10 C 0.0884(3) -0.0832(2) 0.12460(15) 0.0347(5) Uani 1 1 d .
H10A H 0.1520 -0.0962 0.0658 0.042 Uiso 1 1 calc R
H10B H -0.0539 -0.1081 0.0937 0.042 Uiso 1 1 calc R
C11 C 0.1393(3) -0.18423(18) 0.19644(14) 0.0277(4) Uani 1 1 d .
C12 C 0.2713(3) -0.2686(2) 0.18240(17) 0.0411(5) Uani 1 1 d .
H12 H 0.3364 -0.2604 0.1277 0.049 Uiso 1 1 calc R
C13 C 0.3085(4) -0.3658(2) 0.2490(2) 0.0542(7) Uani 1 1 d .
H13 H 0.3987 -0.4237 0.2393 0.065 Uiso 1 1 calc R
C14 C 0.2156(4) -0.3779(2) 0.32809(18) 0.0494(6) Uani 1 1 d .
H14 H 0.2419 -0.4438 0.3732 0.059 Uiso 1 1 calc R
C15 C 0.0843(3) -0.2948(2) 0.34240(16) 0.0425(5) Uani 1 1 d .
H15 H 0.0190 -0.3038 0.3969 0.051 Uiso 1 1 calc R
C16 C 0.0482(3) -0.1990(2) 0.27756(15) 0.0334(5) Uani 1 1 d .
H16 H -0.0416 -0.1412 0.2885 0.040 Uiso 1 1 calc R
C17 C 0.3215(3) 0.2117(2) 0.47067(14) 0.0313(4) Uani 1 1 d .
C18 C 0.3120(3) 0.1121(2) 0.54618(17) 0.0450(6) Uani 1 1 d .
H18A H 0.2643 0.1548 0.6047 0.068 Uiso 1 1 calc R
H18B H 0.4420 0.0966 0.5739 0.068 Uiso 1 1 calc R
H18C H 0.2236 0.0193 0.5096 0.068 Uiso 1 1 calc R

loop_
_atom_site_aniso_label
_atom_site_aniso_U_11
_atom_site_aniso_U_22
_atom_site_aniso_U_33
_atom_site_aniso_U_23
_atom_site_aniso_U_13
_atom_site_aniso_U_12
F1 0.0411(7) 0.0326(6) 0.0259(6) -0.0025(5) 0.0102(5) 0.0008(5)
F2 0.0312(6) 0.0343(6) 0.0371(6) 0.0154(5) 0.0044(5) 0.0102(5)
O1 0.0364(7) 0.0214(6) 0.0254(7) 0.0046(5) 0.0093(5) 0.0060(6)
O2 0.0371(8) 0.0343(7) 0.0259(7) 0.0119(6) 0.0057(6) -0.0017(6)
O3 0.0248(7) 0.0282(7) 0.0404(8) 0.0104(6) 0.0091(6) 0.0055(6)
O4 0.0406(8) 0.0309(7) 0.0288(7) 0.0108(6) 0.0185(6) 0.0143(6)
O5 0.0574(10) 0.0483(9) 0.0335(8) 0.0051(7) 0.0193(7) 0.0259(8)
C1 0.0308(10) 0.0261(9) 0.0194(9) 0.0058(7) 0.0076(7) 0.0046(8)
C2 0.0308(10) 0.0236(9) 0.0207(9) 0.0025(7) 0.0047(7) 0.0102(8)
C3 0.0228(9) 0.0207(9) 0.0279(10) 0.0057(7) 0.0067(7) 0.0057(7)
C4 0.0325(10) 0.0245(9) 0.0240(9) 0.0080(7) 0.0119(8) 0.0122(8)
C5 0.0377(11) 0.0254(9) 0.0210(9) 0.0016(7) 0.0083(8) 0.0067(8)
C6 0.0299(10) 0.0423(11) 0.0265(10) 0.0091(8) 0.0044(8) 0.0058(9)
C7 0.0253(10) 0.0382(11) 0.0336(11) 0.0113(9) 0.0063(8) 0.0103(8)
C8 0.0278(10) 0.0362(10) 0.0279(10) 0.0048(8) 0.0107(8) 0.0074(8)
C9 0.0522(15) 0.0511(14) 0.0415(13) 0.0203(11) 0.0047(11) -0.0165(11)
C10 0.0359(11) 0.0302(10) 0.0299(10) 0.0044(8) 0.0031(8) -0.0054(9)
C11 0.0296(10) 0.0215(9) 0.0257(10) -0.0005(7) 0.0026(8) -0.0005(8)
C12 0.0377(12) 0.0355(11) 0.0459(13) -0.0040(10) 0.0131(10) 0.0052(9)
C13 0.0493(14) 0.0341(12) 0.0746(18) 0.0008(12) 0.0047(13) 0.0195(11)
C14 0.0590(15) 0.0336(12) 0.0460(14) 0.0110(10) -0.0058(12) 0.0066(11)
C15 0.0560(14) 0.0358(11) 0.0305(11) 0.0077(9) 0.0056(10) 0.0034(10)
C16 0.0392(11) 0.0291(10) 0.0301(11) 0.0023(8) 0.0083(9) 0.0065(9)
C17 0.0270(10) 0.0403(11) 0.0256(10) 0.0032(8) 0.0079(8) 0.0068(9)
C18 0.0511(14) 0.0557(14) 0.0341(12) 0.0143(10) 0.0202(10) 0.0110(11)

loop_
_atom_type_symbol
_atom_type_description
_atom_type_scat_dispersion_real
_atom_type_scat_dispersion_imag
_atom_type_scat_source
C C 0.0033 0.0016 'International Tables Vol C Tables 4.2.6.8 and 6.1.1.4'
H H 0.0000 0.0000 'International Tables Vol C Tables 4.2.6.8 and 6.1.1.4'
O O 0.0106 0.0060 'International Tables Vol C Tables 4.2.6.8 and 6.1.1.4'
F F 0.0171 0.0103 'International Tables Vol C Tables 4.2.6.8 and 6.1.1.4'

loop_
_geom_angle_atom_site_label_1
_geom_angle_atom_site_label_2
_geom_angle_atom_site_label_3
_geom_angle
C1 O1 C5 112.55(13)
C1 O2 C9 117.73(14)
C3 O3 C10 114.96(14)
C17 O4 C4 117.71(14)
O2 C1 O1 107.97(14)
O2 C1 C8 112.32(14)
O1 C1 C8 110.84(14)
O2 C1 C2 104.19(14)
O1 C1 C2 106.00(14)
C8 C1 C2 115.00(15)
F2 C2 F1 105.59(13)
F2 C2 C3 107.95(14)
F1 C2 C3 109.98(14)
F2 C2 C1 108.63(14)
F1 C2 C1 109.52(14)
C3 C2 C1 114.76(14)
O3 C3 C4 107.81(14)
O3 C3 C2 110.67(14)
C4 C3 C2 108.96(14)
O3 C3 H3 109.8
C4 C3 H3 109.8
C2 C3 H3 109.8
O4 C4 C3 106.16(13)
O4 C4 C5 109.96(14)
C3 C4 C5 114.80(14)
O4 C4 H4 108.6
C3 C4 H4 108.6
C5 C4 H4 108.6
O1 C5 C6 110.42(15)
O1 C5 C4 107.87(14)
C6 C5 C4 116.56(16)
O1 C5 H5 107.2
C6 C5 H5 107.2
C4 C5 H5 107.2
C5 C6 C7 112.76(15)
C5 C6 H6A 109.0
C7 C6 H6A 109.0
C5 C6 H6B 109.0
C7 C6 H6B 109.0
H6A C6 H6B 107.8
C6 C7 C8 110.60(16)
C6 C7 H7A 109.5
C8 C7 H7A 109.5
C6 C7 H7B 109.5
C8 C7 H7B 109.5
H7A C7 H7B 108.1
C1 C8 C7 115.02(15)
C1 C8 H8A 108.5
C7 C8 H8A 108.5
C1 C8 H8B 108.5
C7 C8 H8B 108.5
H8A C8 H8B 107.5
O2 C9 H9A 109.5
O2 C9 H9B 109.5
H9A C9 H9B 109.5
O2 C9 H9C 109.5
H9A C9 H9C 109.5
H9B C9 H9C 109.5
O3 C10 C11 112.58(15)
O3 C10 H10A 109.1
C11 C10 H10A 109.1
O3 C10 H10B 109.1
C11 C10 H10B 109.1
H10A C10 H10B 107.8
C12 C11 C16 118.23(18)
C12 C11 C10 121.91(18)
C16 C11 C10 119.82(18)
C11 C12 C13 119.8(2)
C11 C12 H12 120.1
C13 C12 H12 120.1
C14 C13 C12 120.4(2)
C14 C13 H13 119.8
C12 C13 H13 119.8
C13 C14 C15 120.1(2)
C13 C14 H14 119.9
C15 C14 H14 119.9
C16 C15 C14 119.6(2)
C16 C15 H15 120.2
C14 C15 H15 120.2
C15 C16 C11 121.78(19)
C15 C16 H16 119.1
C11 C16 H16 119.1
O5 C17 O4 123.20(18)
O5 C17 C18 126.07(18)
O4 C17 C18 110.72(17)
C17 C18 H18A 109.5
C17 C18 H18B 109.5
H18A C18 H18B 109.5
C17 C18 H18C 109.5
H18A C18 H18C 109.5
H18B C18 H18C 109.5

loop_
_geom_bond_atom_site_label_1
_geom_bond_atom_site_label_2
_geom_bond_distance
F1 C2 1.3695(19)
F2 C2 1.363(2)
O1 C1 1.431(2)
O1 C5 1.442(2)
O2 C1 1.390(2)
O2 C9 1.425(2)
O3 C3 1.409(2)
O3 C10 1.444(2)
O4 C17 1.348(2)
O4 C4 1.449(2)
O5 C17 1.205(2)
C1 C8 1.528(3)
C1 C2 1.534(3)
C2 C3 1.522(2)
C3 C4 1.518(2)
C3 H3 1.0000
C4 C5 1.530(3)
C4 H4 1.0000
C5 C6 1.518(3)
C5 H5 1.0000
C6 C7 1.520(3)
C6 H6A 0.9900
C6 H6B 0.9900
C7 C8 1.533(3)
C7 H7A 0.9900
C7 H7B 0.9900
C8 H8A 0.9900
C8 H8B 0.9900
C9 H9A 0.9800
C9 H9B 0.9800
C9 H9C 0.9800
C10 C11 1.497(3)
C10 H10A 0.9900
C10 H10B 0.9900
C11 C12 1.387(3)
C11 C16 1.388(3)
C12 C13 1.400(3)
C12 H12 0.9500
C13 C14 1.369(4)
C13 H13 0.9500
C14 C15 1.375(3)
C14 H14 0.9500
C15 C16 1.372(3)
C15 H15 0.9500
C16 H16 0.9500
C17 C18 1.487(3)
C18 H18A 0.9800
C18 H18B 0.9800
C18 H18C 0.9800

loop_
_geom_torsion_atom_site_label_1
_geom_torsion_atom_site_label_2
_geom_torsion_atom_site_label_3
_geom_torsion_atom_site_label_4
_geom_torsion
C9 O2 C1 O1 57.8(2)
C9 O2 C1 C8 -64.7(2)
C9 O2 C1 C2 170.16(17)
C5 O1 C1 O2 178.00(13)
C5 O1 C1 C8 -58.58(19)
C5 O1 C1 C2 66.83(17)
O2 C1 C2 F2 -49.98(17)
O1 C1 C2 F2 63.82(16)
C8 C1 C2 F2 -173.35(13)
O2 C1 C2 F1 64.88(17)
O1 C1 C2 F1 178.68(12)
C8 C1 C2 F1 -58.50(18)
O2 C1 C2 C3 -170.87(13)
O1 C1 C2 C3 -57.07(18)
C8 C1 C2 C3 65.75(19)
C10 O3 C3 C4 -147.76(14)
C10 O3 C3 C2 93.16(17)
F2 C2 C3 O3 43.82(18)
F1 C2 C3 O3 -70.90(17)
C1 C2 C3 O3 165.10(14)
F2 C2 C3 C4 -74.55(17)
F1 C2 C3 C4 170.72(13)
C1 C2 C3 C4 46.7(2)
C17 O4 C4 C3 -143.53(15)
C17 O4 C4 C5 91.72(18)
O3 C3 C4 O4 73.77(16)
C2 C3 C4 O4 -166.07(13)
O3 C3 C4 C5 -164.53(14)
C2 C3 C4 C5 -44.4(2)
C1 O1 C5 C6 62.89(18)
C1 O1 C5 C4 -65.52(18)
O4 C4 C5 O1 172.62(12)
C3 C4 C5 O1 53.02(19)
O4 C4 C5 C6 47.80(19)
C3 C4 C5 C6 -71.8(2)
O1 C5 C6 C7 -56.0(2)
C4 C5 C6 C7 67.5(2)
C5 C6 C7 C8 45.7(2)
O2 C1 C8 C7 169.57(14)
O1 C1 C8 C7 48.7(2)
C2 C1 C8 C7 -71.5(2)
C6 C7 C8 C1 -42.5(2)
C3 O3 C10 C11 73.1(2)
O3 C10 C11 C12 -115.6(2)
O3 C10 C11 C16 66.7(2)
C16 C11 C12 C13 0.3(3)
C10 C11 C12 C13 -177.42(17)
C11 C12 C13 C14 -0.1(3)
C12 C13 C14 C15 0.3(3)
C13 C14 C15 C16 -0.5(3)
C14 C15 C16 C11 0.7(3)
C12 C11 C16 C15 -0.6(3)
C10 C11 C16 C15 177.17(17)
C4 O4 C17 O5 -1.9(3)
C4 O4 C17 C18 177.12(16)
